data_1502186
loop_
_publ_author_name
'Xiao, Jinchong'
'Yang, Bo'
'Wong, Jen It'
'Liu, Yi'
'Wei, Fengxia'
'Tan, Ke Jie'
'Teng, Xue'
'Wu, Yuechao'
'Huang, Ling'
'Kloc, Christian'
'Boey, Freddy'
'Ma, Jan'
'Zhang, Hua'
'Yang, Hui Ying'
'Zhang, Qichun'

_publ_section_title
;
 Synthesis, characterization, self-assembly, and physical properties of
 11-methylbenzo[d]pyreno[4,5-b]furan.
;
_journal_issue 12
_journal_name_full 'Organic letters'
_journal_page_first 3004
_journal_page_last 3007
_journal_paper_doi 10.1021/ol2008186
_journal_volume 13
_journal_year 2011
_chemical_formula_moiety C23H14O
_chemical_formula_sum 'C23 H14 O'
_chemical_formula_weight 306.34
_chemical_name_systematic
; 
 ? 
;
_space_group_IT_number 15
_symmetry_cell_setting monoclinic
_symmetry_space_group_name_Hall '-C 2yc'
_symmetry_space_group_name_H-M 'C 1 2/c 1'
_atom_sites_solution_primary direct
_atom_sites_solution_secondary difmap
_audit_creation_method SHELXL-97
_cell_angle_alpha 90.00
_cell_angle_beta 116.289(15)
_cell_angle_gamma 90.00
_cell_formula_units_Z 24
_cell_length_a 49.52(6)
_cell_length_b 4.861(6)
_cell_length_c 40.62(5)
_cell_measurement_temperature 296(2)
_cell_volume 8767(19)
_computing_cell_refinement 'Siemens SMART & SAINT'
_computing_data_collection 'Siemens SMART'
_computing_data_reduction 'Siemens XPERP'
_computing_molecular_graphics 'Bruker SHELXTL'
_computing_publication_material 'Bruker SHELXTL'
_computing_structure_refinement 'SHELXL-97 (Sheldrick, 1997)'
_computing_structure_solution 'SHELXS-97 (Sheldrick, 1990)'
_diffrn_ambient_temperature 296(2)
_diffrn_measured_fraction_theta_full 0.982
_diffrn_measured_fraction_theta_max 0.982
_diffrn_measurement_device_type 'APEX II CCD detector'
_diffrn_measurement_method 'phi and omega scans'
_diffrn_radiation_monochromator graphite
_diffrn_radiation_source 'fine-focus sealed tube'
_diffrn_radiation_type MoK\a
_diffrn_radiation_wavelength 0.71073
_diffrn_reflns_av_R_equivalents 0.0677
_diffrn_reflns_av_sigmaI/netI 0.0866
_diffrn_reflns_limit_h_max 58
_diffrn_reflns_limit_h_min -48
_diffrn_reflns_limit_k_max 4
_diffrn_reflns_limit_k_min -5
_diffrn_reflns_limit_l_max 47
_diffrn_reflns_limit_l_min -49
_diffrn_reflns_number 19768
_diffrn_reflns_theta_full 25.42
_diffrn_reflns_theta_max 25.42
_diffrn_reflns_theta_min 0.92
_diffrn_standards_decay_% none
_diffrn_standards_interval_count none
_diffrn_standards_interval_time none
_diffrn_standards_number none
_exptl_absorpt_coefficient_mu 0.084
_exptl_absorpt_correction_T_max 1.0
_exptl_absorpt_correction_T_min 0.12
_exptl_absorpt_correction_type empirical
_exptl_absorpt_process_details 'SADABS(Sheldrick, 1996)'
_exptl_crystal_colour yellow
_exptl_crystal_density_diffrn 1.393
_exptl_crystal_density_method 'not measured'
_exptl_crystal_description needle
_exptl_crystal_F_000 3840
_exptl_crystal_size_max 0.4
_exptl_crystal_size_mid 0.1
_exptl_crystal_size_min 0.1
_refine_diff_density_max 1.138
_refine_diff_density_min -0.355
_refine_diff_density_rms 0.055
_refine_ls_extinction_method none
_refine_ls_goodness_of_fit_ref 1.028
_refine_ls_hydrogen_treatment constr
_refine_ls_matrix_type full
_refine_ls_number_parameters 649
_refine_ls_number_reflns 7913
_refine_ls_number_restraints 0
_refine_ls_restrained_S_all 1.028
_refine_ls_R_factor_all 0.1504
_refine_ls_R_factor_gt 0.0788
_refine_ls_shift/su_max 0.001
_refine_ls_shift/su_mean 0.000
_refine_ls_structure_factor_coef Fsqd
_refine_ls_weighting_details 'calc w=1/[\s^2^(Fo^2^)+(0.1250P)^2^+4.5481P] where P=(Fo^2^+2Fc^2^)/3'
_refine_ls_weighting_scheme calc
_refine_ls_wR_factor_gt 0.2083
_refine_ls_wR_factor_ref 0.2513
_reflns_number_gt 4149
_reflns_number_total 7913
_reflns_threshold_expression >2sigma(I)
_cod_data_source_file ol2008186_si_002.cif
_cod_data_source_block a
_cod_depositor_comments
;
The following automatic conversions were performed:

'_refine_ls_hydrogen_treatment' value 'constra' was replaced with the
value 'constr' as specified in the replacement file
'src/cod-tools/trunk/data/replacement-values/replacement_values.lst'.

Automatic conversion script
Id: cif_fix_values 5376 2017-05-30 11:51:03Z andrius 
;
_cod_original_sg_symbol_H-M C2/c
_cod_database_code 1502186

loop_
_symmetry_equiv_pos_as_xyz
'x, y, z'
'-x, y, -z+1/2'
'x+1/2, y+1/2, z'
'-x+1/2, y+1/2, -z+1/2'
'-x, -y, -z'
'x, -y, z-1/2'
'-x+1/2, -y+1/2, -z'
'x+1/2, -y+1/2, z-1/2'

loop_
_atom_site_label
_atom_site_type_symbol
_atom_site_fract_x
_atom_site_fract_y
_atom_site_fract_z
_atom_site_U_iso_or_equiv
_atom_site_adp_type
_atom_site_occupancy
_atom_site_symmetry_multiplicity
_atom_site_calc_flag
_atom_site_refinement_flags
O3 O 0.11497(6) 0.2832(6) 0.47149(7) 0.0501(7) Uani 1 1 d .
O2 O 0.20294(6) 0.1575(6) 0.06596(7) 0.0464(7) Uani 1 1 d .
O1 O 0.03576(8) 0.9423(8) 0.14371(10) 0.0763(10) Uani 1 1 d .
C69 C 0.08516(9) 0.1534(8) 0.41326(11) 0.0424(10) Uani 1 1 d .
C68 C 0.12782(10) -0.2321(8) 0.41494(11) 0.0448(10) Uani 1 1 d .
C67 C 0.07848(10) -0.0034(9) 0.38132(11) 0.0480(11) Uani 1 1 d .
C66 C 0.06954(9) 0.3629(8) 0.42326(11) 0.0437(10) Uani 1 1 d .
C65 C 0.04238(10) 0.4945(10) 0.40758(13) 0.0549(12) Uani 1 1 d .
H65A H 0.0286 0.4546 0.3836 0.066 Uiso 1 1 calc R
C64 C 0.10064(10) -0.1957(9) 0.38277(11) 0.0483(11) Uani 1 1 d .
C63 C 0.13399(10) -0.0737(8) 0.44645(11) 0.0462(10) Uani 1 1 d .
C62 C 0.11163(9) 0.1161(8) 0.44302(11) 0.0435(10) Uani 1 1 d .
C61 C 0.08892(9) 0.4328(9) 0.45891(11) 0.0460(10) Uani 1 1 d .
C60 C 0.05505(10) 0.7512(9) 0.46311(13) 0.0518(11) Uani 1 1 d .
C59 C 0.17454(11) -0.4663(10) 0.44844(15) 0.0629(13) Uani 1 1 d .
H59A H 0.1885 -0.5984 0.4494 0.076 Uiso 1 1 calc R
C58 C 0.08259(10) 0.6224(9) 0.47947(12) 0.0489(11) Uani 1 1 d .
H58A H 0.0964 0.6624 0.5035 0.059 Uiso 1 1 calc R
C57 C 0.09531(12) -0.3594(10) 0.35222(12) 0.0570(12) Uani 1 1 d .
C56 C 0.18026(12) -0.3146(10) 0.47878(15) 0.0648(13) Uani 1 1 d .
H56A H 0.1978 -0.3449 0.5002 0.078 Uiso 1 1 calc R
C55 C 0.16042(10) -0.1178(10) 0.47798(12) 0.0545(12) Uani 1 1 d .
H55A H 0.1647 -0.0122 0.4988 0.065 Uiso 1 1 calc R
C54 C 0.05202(11) 0.0203(10) 0.34977(12) 0.0584(12) Uani 1 1 d .
H54A H 0.0375 0.1457 0.3487 0.070 Uiso 1 1 calc R
C53 C 0.14885(11) -0.4314(9) 0.41632(13) 0.0529(12) Uani 1 1 d .
C52 C 0.03567(11) 0.6837(10) 0.42733(13) 0.0563(12) Uani 1 1 d .
H52A H 0.0171 0.7723 0.4163 0.068 Uiso 1 1 calc R
C51 C 0.04704(13) -0.1400(12) 0.32005(13) 0.0716(15) Uani 1 1 d .
H51A H 0.0290 -0.1236 0.2989 0.086 Uiso 1 1 calc R
C50 C 0.06806(14) -0.3231(12) 0.32082(13) 0.0730(16) Uani 1 1 d .
H50A H 0.0642 -0.4268 0.3000 0.088 Uiso 1 1 calc R
C49 C 0.04597(11) 0.9579(10) 0.48326(14) 0.0667(14) Uani 1 1 d .
H49A H 0.0619 0.9806 0.5076 0.100 Uiso 1 1 calc R
H49B H 0.0281 0.8962 0.4847 0.100 Uiso 1 1 calc R
H49C H 0.0420 1.1307 0.4705 0.100 Uiso 1 1 calc R
C48 C 0.14266(14) -0.5871(11) 0.38439(17) 0.0725(15) Uani 1 1 d .
H48A H 0.1565 -0.7171 0.3846 0.087 Uiso 1 1 calc R
C47 C 0.11704(15) -0.5486(11) 0.35398(16) 0.0726(16) Uani 1 1 d .
H47A H 0.1136 -0.6518 0.3332 0.087 Uiso 1 1 calc R
C46 C 0.21729(9) 0.0032(8) 0.12346(10) 0.0401(10) Uani 1 1 d .
C45 C 0.23456(9) -0.1681(8) 0.15385(11) 0.0422(10) Uani 1 1 d .
C44 C 0.18688(9) 0.2967(9) 0.08058(11) 0.0431(10) Uani 1 1 d .
C43 C 0.25502(9) -0.3539(8) 0.15007(11) 0.0429(10) Uani 1 1 d .
C42 C 0.24044(9) -0.1996(8) 0.08713(11) 0.0449(10) Uani 1 1 d .
C41 C 0.25785(9) -0.3688(8) 0.11722(11) 0.0426(10) Uani 1 1 d .
C40 C 0.22099(9) -0.0188(8) 0.09279(11) 0.0429(10) Uani 1 1 d .
C39 C 0.27254(10) -0.5286(9) 0.17931(12) 0.0532(11) Uani 1 1 d .
C38 C 0.19441(9) 0.2092(8) 0.11571(10) 0.0412(10) Uani 1 1 d .
C37 C 0.29598(10) -0.7239(10) 0.14454(15) 0.0637(13) Uani 1 1 d .
H37A H 0.3099 -0.8443 0.1429 0.076 Uiso 1 1 calc R
C36 C 0.27830(10) -0.5551(9) 0.11396(13) 0.0527(11) Uani 1 1 d .
C35 C 0.17949(9) 0.3288(9) 0.13359(12) 0.0502(11) Uani 1 1 d .
H35A H 0.1839 0.2784 0.1575 0.060 Uiso 1 1 calc R
C34 C 0.23251(10) -0.1651(9) 0.18646(11) 0.0532(11) Uani 1 1 d .
H34A H 0.2194 -0.0429 0.1896 0.064 Uiso 1 1 calc R
C33 C 0.15781(9) 0.5253(9) 0.11538(12) 0.0508(11) Uani 1 1 d .
H33A H 0.1476 0.6047 0.1274 0.061 Uiso 1 1 calc R
C32 C 0.16567(9) 0.4911(8) 0.06219(11) 0.0450(10) Uani 1 1 d .
H32A H 0.1615 0.5426 0.0384 0.054 Uiso 1 1 calc R
C31 C 0.12731(10) 0.8244(9) 0.06247(12) 0.0581(12) Uani 1 1 d .
H31A H 0.1194 0.8811 0.0791 0.087 Uiso 1 1 calc R
H31B H 0.1113 0.7515 0.0406 0.087 Uiso 1 1 calc R
H31C H 0.1361 0.9798 0.0563 0.087 Uiso 1 1 calc R
C30 C 0.24294(10) -0.2251(9) 0.05477(12) 0.0542(12) Uani 1 1 d .
H30A H 0.2312 -0.1153 0.0348 0.065 Uiso 1 1 calc R
C29 C 0.26909(11) -0.5180(10) 0.21098(13) 0.0618(13) Uani 1 1 d .
H29A H 0.2803 -0.6352 0.2303 0.074 Uiso 1 1 calc R
C28 C 0.15076(9) 0.6080(9) 0.08022(12) 0.0481(11) Uani 1 1 d .
C27 C 0.27993(11) -0.5696(10) 0.08133(15) 0.0657(14) Uani 1 1 d .
H27A H 0.2934 -0.6925 0.0790 0.079 Uiso 1 1 calc R
C26 C 0.29309(10) -0.7134(10) 0.17502(15) 0.0628(13) Uani 1 1 d .
H26A H 0.3047 -0.8293 0.1943 0.075 Uiso 1 1 calc R
C25 C 0.26241(11) -0.4094(10) 0.05191(14) 0.0627(13) Uani 1 1 d .
H25A H 0.2638 -0.4265 0.0299 0.075 Uiso 1 1 calc R
C24 C 0.24950(11) -0.3388(10) 0.21440(13) 0.0616(13) Uani 1 1 d .
H24A H 0.2476 -0.3341 0.2362 0.074 Uiso 1 1 calc R
C23 C 0.07922(12) 1.0172(10) 0.13899(13) 0.0633(14) Uani 1 1 d .
C22 C 0.03379(12) 1.2694(10) 0.09744(13) 0.0639(13) Uani 1 1 d .
H22A H 0.0135 1.3120 0.0893 0.077 Uiso 1 1 calc R
C21 C 0.08433(13) 0.8132(9) 0.16772(11) 0.0581(13) Uani 1 1 d .
C20 C 0.05872(12) 0.7746(11) 0.16932(13) 0.0626(13) Uani 1 1 d .
C19 C 0.12994(13) 0.2970(11) 0.23959(13) 0.0678(14) Uani 1 1 d .
C18 C 0.07748(12) 0.4398(10) 0.21426(12) 0.0580(13) Uani 1 1 d .
C17 C 0.05117(11) 1.3834(9) 0.08233(12) 0.0542(11) Uani 1 1 d .
C16 C 0.10659(12) 0.4621(9) 0.21530(12) 0.0562(12) Uani 1 1 d .
C15 C 0.05258(14) 0.6022(10) 0.19101(13) 0.0667(14) Uani 1 1 d .
C14 C 0.08067(12) 1.3099(11) 0.09603(14) 0.0643(13) Uani 1 1 d .
H14A H 0.0919 1.3879 0.0852 0.077 Uiso 1 1 calc R
C13 C 0.04941(14) 1.0804(10) 0.12657(14) 0.0675(16) Uani 1 1 d .
C12 C 0.11057(12) 0.6543(11) 0.19191(13) 0.0640(14) Uani 1 1 d .
C11 C 0.07269(14) 0.2531(11) 0.23692(14) 0.0678(14) Uani 1 1 d .
C10 C 0.03819(14) 1.5829(11) 0.05194(14) 0.0861(18) Uani 1 1 d .
H10A H 0.0534 1.6407 0.0449 0.129 Uiso 1 1 calc R
H10B H 0.0308 1.7398 0.0598 0.129 Uiso 1 1 calc R
H10C H 0.0219 1.4981 0.0314 0.129 Uiso 1 1 calc R
C9 C 0.09478(14) 1.1345(13) 0.12381(17) 0.0831(18) Uani 1 1 d .
H9A H 0.1152 1.0966 0.1322 0.100 Uiso 1 1 calc R
C8 C 0.15824(15) 0.3231(14) 0.24034(17) 0.092(2) Uani 1 1 d .
H8A H 0.1744 0.2165 0.2561 0.111 Uiso 1 1 calc R
C7 C 0.13798(15) 0.6718(13) 0.19390(15) 0.0846(18) Uani 1 1 d .
H7A H 0.1412 0.7986 0.1788 0.101 Uiso 1 1 calc R
C6 C 0.02455(12) 0.5688(13) 0.19164(15) 0.0731(15) Uani 1 1 d .
H6A H 0.0081 0.6738 0.1763 0.088 Uiso 1 1 calc R
C5 C 0.04495(17) 0.2267(13) 0.23618(17) 0.0890(18) Uani 1 1 d .
H5A H 0.0420 0.0962 0.2510 0.107 Uiso 1 1 calc R
C4 C 0.09692(18) 0.0886(12) 0.26076(15) 0.0844(18) Uani 1 1 d .
H4A H 0.0937 -0.0387 0.2758 0.101 Uiso 1 1 calc R
C3 C 0.12374(16) 0.1105(12) 0.26234(14) 0.0806(18) Uani 1 1 d .
H3A H 0.1392 0.0009 0.2788 0.097 Uiso 1 1 calc R
C2 C 0.02188(17) 0.3866(14) 0.21428(18) 0.0896(18) Uani 1 1 d .
H2A H 0.0035 0.3691 0.2150 0.108 Uiso 1 1 calc R
C1 C 0.16157(15) 0.5162(16) 0.2165(2) 0.094(2) Uani 1 1 d .
H1A H 0.1802 0.5369 0.2164 0.112 Uiso 1 1 calc R

loop_
_atom_site_aniso_label
_atom_site_aniso_U_11
_atom_site_aniso_U_22
_atom_site_aniso_U_33
_atom_site_aniso_U_23
_atom_site_aniso_U_13
_atom_site_aniso_U_12
O3 0.0504(18) 0.0430(17) 0.0538(16) -0.0025(14) 0.0202(14) 0.0002(15)
O2 0.0472(17) 0.0421(17) 0.0526(16) 0.0000(14) 0.0246(14) 0.0036(14)
O1 0.070(2) 0.072(2) 0.083(2) 0.001(2) 0.030(2) 0.001(2)
C69 0.047(3) 0.035(2) 0.049(2) 0.004(2) 0.024(2) -0.004(2)
C68 0.051(3) 0.034(2) 0.058(3) -0.001(2) 0.032(2) -0.011(2)
C67 0.052(3) 0.041(3) 0.053(2) 0.004(2) 0.025(2) -0.013(2)
C66 0.044(2) 0.038(2) 0.049(2) 0.007(2) 0.020(2) -0.005(2)
C65 0.049(3) 0.055(3) 0.059(3) 0.011(2) 0.022(2) -0.001(2)
C64 0.063(3) 0.038(2) 0.055(2) 0.001(2) 0.036(2) -0.018(2)
C63 0.051(3) 0.036(2) 0.058(3) 0.004(2) 0.030(2) -0.008(2)
C62 0.050(3) 0.035(2) 0.047(2) -0.001(2) 0.023(2) -0.006(2)
C61 0.046(3) 0.037(2) 0.057(3) 0.013(2) 0.024(2) 0.001(2)
C60 0.058(3) 0.034(2) 0.071(3) 0.005(2) 0.036(3) -0.008(2)
C59 0.061(3) 0.048(3) 0.098(4) 0.011(3) 0.051(3) 0.004(3)
C58 0.052(3) 0.040(3) 0.056(2) -0.003(2) 0.025(2) -0.006(2)
C57 0.078(3) 0.046(3) 0.060(3) -0.007(2) 0.042(3) -0.021(3)
C56 0.065(3) 0.055(3) 0.078(3) 0.011(3) 0.035(3) 0.009(3)
C55 0.053(3) 0.050(3) 0.058(3) 0.002(2) 0.022(2) -0.002(2)
C54 0.064(3) 0.054(3) 0.052(3) 0.004(2) 0.021(2) -0.013(3)
C53 0.059(3) 0.040(3) 0.074(3) -0.003(2) 0.043(3) -0.011(2)
C52 0.052(3) 0.047(3) 0.073(3) 0.010(2) 0.030(3) 0.004(2)
C51 0.080(4) 0.072(4) 0.059(3) -0.005(3) 0.027(3) -0.024(3)
C50 0.101(4) 0.068(4) 0.056(3) -0.017(3) 0.040(3) -0.032(4)
C49 0.072(3) 0.049(3) 0.090(3) -0.002(3) 0.047(3) 0.000(3)
C48 0.093(4) 0.051(3) 0.100(4) -0.007(3) 0.067(4) -0.007(3)
C47 0.106(5) 0.051(3) 0.084(4) -0.020(3) 0.064(4) -0.021(3)
C46 0.038(2) 0.034(2) 0.047(2) -0.0057(19) 0.0169(18) -0.0072(19)
C45 0.043(2) 0.032(2) 0.049(2) -0.0047(19) 0.0173(19) -0.009(2)
C44 0.041(2) 0.039(2) 0.055(2) -0.007(2) 0.026(2) -0.004(2)
C43 0.038(2) 0.031(2) 0.055(2) -0.003(2) 0.0167(19) -0.0076(19)
C42 0.046(2) 0.034(2) 0.059(2) -0.008(2) 0.028(2) -0.007(2)
C41 0.034(2) 0.033(2) 0.063(3) -0.005(2) 0.024(2) -0.0054(19)
C40 0.043(2) 0.037(2) 0.052(2) -0.004(2) 0.023(2) -0.002(2)
C39 0.047(3) 0.042(3) 0.062(3) -0.001(2) 0.016(2) -0.005(2)
C38 0.040(2) 0.035(2) 0.048(2) -0.0047(19) 0.0181(19) -0.007(2)
C37 0.044(3) 0.045(3) 0.099(4) -0.003(3) 0.030(3) 0.006(2)
C36 0.042(3) 0.044(3) 0.074(3) -0.006(2) 0.027(2) -0.004(2)
C35 0.048(3) 0.051(3) 0.055(2) -0.007(2) 0.026(2) -0.001(2)
C34 0.061(3) 0.044(3) 0.056(3) -0.004(2) 0.027(2) 0.001(2)
C33 0.043(3) 0.050(3) 0.062(3) -0.008(2) 0.026(2) 0.002(2)
C32 0.044(2) 0.039(2) 0.052(2) -0.005(2) 0.022(2) -0.002(2)
C31 0.051(3) 0.044(3) 0.072(3) 0.006(2) 0.021(2) 0.007(2)
C30 0.055(3) 0.050(3) 0.064(3) -0.006(2) 0.033(2) -0.007(2)
C29 0.060(3) 0.053(3) 0.059(3) 0.013(2) 0.015(2) -0.004(3)
C28 0.041(2) 0.037(2) 0.062(3) -0.004(2) 0.019(2) -0.005(2)
C27 0.060(3) 0.051(3) 0.097(4) -0.011(3) 0.045(3) -0.002(3)
C26 0.048(3) 0.048(3) 0.081(3) 0.004(3) 0.018(3) 0.006(2)
C25 0.071(3) 0.056(3) 0.081(3) -0.007(3) 0.052(3) -0.001(3)
C24 0.066(3) 0.059(3) 0.057(3) 0.007(3) 0.025(2) 0.000(3)
C23 0.062(3) 0.053(3) 0.065(3) -0.024(3) 0.019(3) -0.004(3)
C22 0.064(3) 0.055(3) 0.071(3) -0.016(3) 0.029(3) -0.002(3)
C21 0.095(4) 0.033(3) 0.039(2) -0.003(2) 0.023(3) -0.001(3)
C20 0.055(3) 0.061(3) 0.062(3) -0.013(3) 0.018(3) 0.004(3)
C19 0.075(4) 0.055(3) 0.057(3) -0.012(3) 0.014(3) 0.010(3)
C18 0.080(4) 0.040(3) 0.044(2) -0.014(2) 0.019(2) 0.003(3)
C17 0.065(3) 0.040(3) 0.059(3) -0.002(2) 0.029(2) 0.003(2)
C16 0.077(4) 0.038(3) 0.047(2) -0.014(2) 0.021(2) -0.001(3)
C15 0.101(4) 0.039(3) 0.054(3) -0.012(2) 0.029(3) -0.010(3)
C14 0.076(4) 0.054(3) 0.068(3) 0.001(3) 0.037(3) -0.002(3)
C13 0.110(5) 0.050(3) 0.071(3) -0.021(3) 0.066(3) -0.040(3)
C12 0.059(3) 0.067(4) 0.069(3) -0.035(3) 0.031(3) -0.015(3)
C11 0.089(4) 0.054(3) 0.064(3) -0.019(3) 0.037(3) -0.012(3)
C10 0.126(5) 0.055(3) 0.076(3) 0.009(3) 0.043(4) 0.015(4)
C9 0.088(4) 0.083(4) 0.093(4) -0.034(4) 0.053(4) -0.019(4)
C8 0.073(4) 0.093(5) 0.079(4) -0.039(4) 0.005(3) 0.014(4)
C7 0.094(5) 0.080(4) 0.060(3) -0.020(3) 0.017(3) 0.014(4)
C6 0.062(4) 0.077(4) 0.072(3) -0.023(3) 0.022(3) -0.002(3)
C5 0.121(6) 0.065(4) 0.084(4) -0.017(3) 0.048(4) -0.017(4)
C4 0.135(6) 0.052(3) 0.059(3) 0.000(3) 0.036(4) 0.005(4)
C3 0.103(5) 0.060(4) 0.053(3) -0.001(3) 0.011(3) 0.020(4)
C2 0.107(5) 0.077(4) 0.092(4) -0.020(4) 0.051(4) -0.028(4)
C1 0.079(5) 0.106(5) 0.102(5) -0.051(4) 0.046(4) -0.026(4)

loop_
_atom_type_symbol
_atom_type_description
_atom_type_scat_dispersion_real
_atom_type_scat_dispersion_imag
_atom_type_scat_source
C C 0.0033 0.0016 'International Tables Vol C Tables 4.2.6.8 and 6.1.1.4'
H H 0.0000 0.0000 'International Tables Vol C Tables 4.2.6.8 and 6.1.1.4'
O O 0.0106 0.0060 'International Tables Vol C Tables 4.2.6.8 and 6.1.1.4'

loop_
_geom_angle_atom_site_label_1
_geom_angle_atom_site_label_2
_geom_angle_atom_site_label_3
_geom_angle
C62 O3 C61 105.1(3)
C40 O2 C44 105.4(3)
C13 O1 C20 104.1(4)
C62 C69 C67 119.4(4)
C62 C69 C66 105.9(4)
C67 C69 C66 134.7(4)
C53 C68 C63 118.8(4)
C53 C68 C64 120.6(4)
C63 C68 C64 120.5(4)
C54 C67 C69 123.4(4)
C54 C67 C64 119.6(4)
C69 C67 C64 117.0(4)
C65 C66 C61 117.3(4)
C65 C66 C69 137.7(4)
C61 C66 C69 105.0(4)
C52 C65 C66 119.4(4)
C57 C64 C68 118.6(4)
C57 C64 C67 119.9(4)
C68 C64 C67 121.5(4)
C55 C63 C62 125.2(4)
C55 C63 C68 119.5(4)
C62 C63 C68 115.2(4)
C69 C62 O3 112.7(4)
C69 C62 C63 126.3(4)
O3 C62 C63 121.0(4)
O3 C61 C58 124.2(4)
O3 C61 C66 111.3(4)
C58 C61 C66 124.4(4)
C58 C60 C52 118.6(4)
C58 C60 C49 121.3(4)
C52 C60 C49 120.1(4)
C56 C59 C53 122.0(5)
C61 C58 C60 117.2(4)
C47 C57 C50 122.8(5)
C47 C57 C64 119.5(5)
C50 C57 C64 117.7(5)
C59 C56 C55 120.2(5)
C56 C55 C63 120.5(5)
C51 C54 C67 120.1(5)
C59 C53 C68 118.8(4)
C59 C53 C48 122.7(5)
C68 C53 C48 118.5(5)
C65 C52 C60 123.1(5)
C50 C51 C54 121.2(5)
C51 C50 C57 121.6(5)
C47 C48 C53 120.3(5)
C48 C47 C57 122.4(5)
C40 C46 C45 118.9(4)
C40 C46 C38 105.7(4)
C45 C46 C38 135.4(4)
C34 C45 C43 118.3(4)
C34 C45 C46 124.0(4)
C43 C45 C46 117.7(4)
C32 C44 O2 124.1(4)
C32 C44 C38 125.0(4)
O2 C44 C38 110.9(4)
C41 C43 C39 119.3(4)
C41 C43 C45 120.9(4)
C39 C43 C45 119.9(4)
C30 C42 C40 125.0(4)
C30 C42 C41 119.7(4)
C40 C42 C41 115.2(4)
C43 C41 C42 121.0(4)
C43 C41 C36 120.1(4)
C42 C41 C36 118.9(4)
C46 C40 O2 112.4(4)
C46 C40 C42 126.3(4)
O2 C40 C42 121.3(4)
C29 C39 C43 118.9(4)
C29 C39 C26 122.0(5)
C43 C39 C26 119.0(4)
C44 C38 C35 117.1(4)
C44 C38 C46 105.6(3)
C35 C38 C46 137.3(4)
C26 C37 C36 121.4(5)
C27 C36 C41 118.6(4)
C27 C36 C37 122.7(5)
C41 C36 C37 118.6(4)
C38 C35 C33 118.8(4)
C24 C34 C45 120.9(4)
C28 C33 C35 122.6(4)
C44 C32 C28 117.4(4)
C25 C30 C42 120.5(5)
C24 C29 C39 120.8(4)
C33 C28 C32 119.0(4)
C33 C28 C31 119.6(4)
C32 C28 C31 121.4(4)
C36 C27 C25 122.1(5)
C37 C26 C39 121.6(5)
C30 C25 C27 120.1(5)
C29 C24 C34 121.2(5)
C9 C23 C13 119.5(5)
C9 C23 C21 137.6(6)
C13 C23 C21 102.9(5)
C17 C22 C13 114.4(5)
C20 C21 C12 119.0(5)
C20 C21 C23 107.9(5)
C12 C21 C23 133.2(5)
C21 C20 C15 128.7(5)
C21 C20 O1 111.2(5)
C15 C20 O1 120.1(5)
C8 C19 C16 118.3(6)
C8 C19 C3 123.2(6)
C16 C19 C3 118.5(6)
C11 C18 C15 117.0(5)
C11 C18 C16 119.9(5)
C15 C18 C16 123.2(5)
C14 C17 C22 118.8(5)
C14 C17 C10 120.4(5)
C22 C17 C10 120.8(5)
C19 C16 C12 122.7(5)
C19 C16 C18 119.2(5)
C12 C16 C18 118.2(5)
C20 C15 C6 126.4(6)
C20 C15 C18 113.7(6)
C6 C15 C18 119.9(5)
C9 C14 C17 125.3(5)
O1 C13 C23 113.9(5)
O1 C13 C22 122.6(5)
C23 C13 C22 123.5(5)
C7 C12 C16 116.6(6)
C7 C12 C21 126.2(6)
C16 C12 C21 117.3(5)
C5 C11 C18 120.9(6)
C5 C11 C4 120.2(6)
C18 C11 C4 118.9(6)
C23 C9 C14 118.5(6)
C19 C8 C1 117.9(6)
C12 C7 C1 123.9(7)
C2 C6 C15 119.4(6)
C2 C5 C11 120.8(6)
C3 C4 C11 121.7(6)
C4 C3 C19 121.8(6)
C6 C2 C5 122.0(7)
C7 C1 C8 120.7(6)

loop_
_geom_bond_atom_site_label_1
_geom_bond_atom_site_label_2
_geom_bond_distance
O3 C62 1.362(5)
O3 C61 1.367(5)
O2 C40 1.363(5)
O2 C44 1.365(5)
O1 C13 1.345(5)
O1 C20 1.411(6)
C69 C62 1.345(6)
C69 C67 1.412(6)
C69 C66 1.442(6)
C68 C53 1.405(6)
C68 C63 1.406(6)
C68 C64 1.412(6)
C67 C54 1.373(6)
C67 C64 1.423(6)
C66 C65 1.365(6)
C66 C61 1.379(6)
C65 C52 1.355(6)
C64 C57 1.398(6)
C63 C55 1.384(6)
C63 C62 1.400(6)
C61 C58 1.370(6)
C60 C58 1.375(6)
C60 C52 1.380(6)
C60 C49 1.486(6)
C59 C56 1.354(7)
C59 C53 1.371(7)
C57 C47 1.393(7)
C57 C50 1.398(7)
C56 C55 1.361(6)
C54 C51 1.364(7)
C53 C48 1.413(7)
C51 C50 1.359(7)
C48 C47 1.335(7)
C46 C40 1.342(5)
C46 C45 1.419(5)
C46 C38 1.438(6)
C45 C34 1.373(6)
C45 C43 1.416(6)
C44 C32 1.364(6)
C44 C38 1.373(6)
C43 C41 1.404(6)
C43 C39 1.404(6)
C42 C30 1.379(6)
C42 C40 1.396(6)
C42 C41 1.407(6)
C41 C36 1.408(6)
C39 C29 1.372(7)
C39 C26 1.425(6)
C38 C35 1.374(6)
C37 C26 1.309(7)
C37 C36 1.421(7)
C36 C27 1.365(7)
C35 C33 1.381(6)
C34 C24 1.365(6)
C33 C28 1.372(6)
C32 C28 1.373(6)
C31 C28 1.494(6)
C30 C25 1.358(6)
C29 C24 1.356(7)
C27 C25 1.367(7)
C23 C9 1.311(7)
C23 C13 1.367(7)
C23 C21 1.465(7)
C22 C17 1.376(7)
C22 C13 1.425(7)
C21 C20 1.312(7)
C21 C12 1.456(7)
C20 C15 1.345(7)
C19 C8 1.394(8)
C19 C16 1.394(7)
C19 C3 1.422(8)
C18 C11 1.386(7)
C18 C15 1.416(7)
C18 C16 1.427(7)
C17 C14 1.361(7)
C17 C10 1.475(7)
C16 C12 1.407(7)
C15 C6 1.409(8)
C14 C9 1.338(7)
C12 C7 1.326(8)
C11 C5 1.367(8)
C11 C4 1.410(8)
C8 C1 1.409(9)
C7 C1 1.353(8)
C6 C2 1.325(8)
C5 C2 1.342(8)
C4 C3 1.306(8)
